data_7061339
loop_
_publ_author_name
'Podjed, Nina'
'Modec, Barbara'
'Cl\'erac, Rodolphe'
'Rouzi\`eres, Mathieu'
'Alcaide, Mar\'ia M.'
'L\'opez-Serrano, Joaqu\'in'

_publ_section_title
;
 Structural diversity and magnetic properties of copper(ii) quinaldinate
 compounds with amino alcohols
;
_journal_issue 15
_journal_name_full 'New Journal of Chemistry'
_journal_page_first 6899
_journal_page_last 6920
_journal_paper_doi 10.1039/D2NJ00296E
_journal_volume 46
_journal_year 2022
_chemical_formula_moiety 'C26 H28 Cu2 N4 O6, 2(H2 O)'
_chemical_formula_sum 'C26 H32 Cu2 N4 O8'
_chemical_formula_weight 655.63
_space_group_crystal_system triclinic
_space_group_IT_number 2
_space_group_name_Hall '-P 1'
_space_group_name_H-M_alt 'P -1'
_atom_sites_solution_hydrogens mixed
_atom_sites_solution_primary dual
_audit_creation_date 2021-03-10
_audit_creation_method
;
Olex2 1.2
(compiled 2018.05.29 svn.r3508 for OlexSys, GUI svn.r5506)
;
_audit_update_record
;
2021-04-12 deposited with the CCDC.	2022-03-01 downloaded from the CCDC.
;
_cell_angle_alpha 82.366(4)
_cell_angle_beta 83.857(4)
_cell_angle_gamma 81.000(4)
_cell_formula_units_Z 2
_cell_length_a 10.0507(4)
_cell_length_b 11.5520(5)
_cell_length_c 12.1515(6)
_cell_measurement_reflns_used 5093
_cell_measurement_temperature 150.00(10)
_cell_measurement_theta_max 29.3720
_cell_measurement_theta_min 3.9980
_cell_volume 1375.77(11)
_computing_cell_refinement
;
CrysAlisPro, Agilent Technologies,
Version 1.171.36.28 (release 01-02-2013 CrysAlis171 .NET)
(compiled Feb  1 2013,16:14:44)
;
_computing_data_collection
;
CrysAlisPro, Agilent Technologies,
Version 1.171.36.28 (release 01-02-2013 CrysAlis171 .NET)
(compiled Feb  1 2013,16:14:44)
;
_computing_data_reduction
;
CrysAlisPro, Agilent Technologies,
Version 1.171.36.28 (release 01-02-2013 CrysAlis171 .NET)
(compiled Feb  1 2013,16:14:44)
;
_computing_molecular_graphics 'Olex2 (Dolomanov et al., 2009)'
_computing_publication_material 'Olex2 (Dolomanov et al., 2009)'
_computing_structure_refinement 'ShelXL (Sheldrick, 2015)'
_computing_structure_solution 'ShelXT (Sheldrick, 2015)'
_diffrn_ambient_temperature 150.00(10)
_diffrn_detector_area_resol_mean 10.4933
_diffrn_measured_fraction_theta_full 0.998
_diffrn_measured_fraction_theta_max 0.851
_diffrn_measurement_details
;
#__ type_ start__ end____ width___ exp.time_
  1 omega  -19.00   28.00   1.0000    9.6000
omega____ theta____ kappa____ phi______ frames
    -      -13.2035  -99.0000 -120.0000 47

#__ type_ start__ end____ width___ exp.time_
  2 omega -102.00  -77.00   1.0000    9.6000
omega____ theta____ kappa____ phi______ frames
    -      -13.2035  178.0000  -90.0000 25

#__ type_ start__ end____ width___ exp.time_
  3 omega  -96.00  -57.00   1.0000    9.6000
omega____ theta____ kappa____ phi______ frames
    -      -13.2035 -178.0000  120.0000 39

#__ type_ start__ end____ width___ exp.time_
  4 omega  -12.00   75.00   1.0000    9.6000
omega____ theta____ kappa____ phi______ frames
    -       13.3597   37.0000 -180.0000 87

#__ type_ start__ end____ width___ exp.time_
  5 omega   -9.00   30.00   1.0000    9.6000
omega____ theta____ kappa____ phi______ frames
    -       13.3597  -37.0000 -120.0000 39

#__ type_ start__ end____ width___ exp.time_
  6 omega  -29.00   94.00   1.0000    9.6000
omega____ theta____ kappa____ phi______ frames
    -       13.3597   19.0000   90.0000 123
;
_diffrn_measurement_device_type 'SuperNova, Dual, Cu at zero, Atlas'
_diffrn_measurement_method '\w scans'
_diffrn_orient_matrix_UB_11 0.0182139000
_diffrn_orient_matrix_UB_12 -0.0318265000
_diffrn_orient_matrix_UB_13 -0.0467172000
_diffrn_orient_matrix_UB_21 0.0514577000
_diffrn_orient_matrix_UB_22 0.0354240000
_diffrn_orient_matrix_UB_23 -0.0187608000
_diffrn_orient_matrix_UB_31 0.0465371000
_diffrn_orient_matrix_UB_32 -0.0406402000
_diffrn_orient_matrix_UB_33 0.0310013000
_diffrn_radiation_monochromator mirror
_diffrn_radiation_type MoK\a
_diffrn_radiation_wavelength 0.71073
_diffrn_reflns_av_R_equivalents 0.0267
_diffrn_reflns_av_unetI/netI 0.0425
_diffrn_reflns_Laue_measured_fraction_full 0.998
_diffrn_reflns_Laue_measured_fraction_max 0.851
_diffrn_reflns_limit_h_max 13
_diffrn_reflns_limit_h_min -14
_diffrn_reflns_limit_k_max 16
_diffrn_reflns_limit_k_min -15
_diffrn_reflns_limit_l_max 16
_diffrn_reflns_limit_l_min -15
_diffrn_reflns_number 13264
_diffrn_reflns_point_group_measured_fraction_full 0.998
_diffrn_reflns_point_group_measured_fraction_max 0.851
_diffrn_reflns_theta_full 25.242
_diffrn_reflns_theta_max 30.081
_diffrn_reflns_theta_min 2.820
_diffrn_source 'SuperNova (Mo) X-ray Source'
_exptl_absorpt_coefficient_mu 1.602
_exptl_absorpt_correction_T_max 1.00000
_exptl_absorpt_correction_T_min 0.88122
_exptl_absorpt_correction_type multi-scan
_exptl_absorpt_process_details
;
CrysAlisPro, Agilent Technologies,
Version 1.171.36.28 (release 01-02-2013 CrysAlis171 .NET)
(compiled Feb  1 2013,16:14:44)
Empirical absorption correction using spherical harmonics,
 implemented in SCALE3 ABSPACK scaling algorithm.
;
_exptl_crystal_colour blue
_exptl_crystal_density_diffrn 1.583
_exptl_crystal_description block
_exptl_crystal_F_000 676
_exptl_crystal_size_max 0.25
_exptl_crystal_size_mid 0.15
_exptl_crystal_size_min 0.1
_refine_diff_density_max 0.428
_refine_diff_density_min -0.523
_refine_diff_density_rms 0.077
_refine_ls_extinction_method none
_refine_ls_goodness_of_fit_ref 1.071
_refine_ls_hydrogen_treatment mixed
_refine_ls_matrix_type full
_refine_ls_number_parameters 393
_refine_ls_number_reflns 6877
_refine_ls_number_restraints 0
_refine_ls_restrained_S_all 1.071
_refine_ls_R_factor_all 0.0486
_refine_ls_R_factor_gt 0.0368
_refine_ls_shift/su_max 0.001
_refine_ls_shift/su_mean 0.000
_refine_ls_structure_factor_coef Fsqd
_refine_ls_weighting_details 'w=1/[\s^2^(Fo^2^)+(0.0281P)^2^+1.3195P] where P=(Fo^2^+2Fc^2^)/3'
_refine_ls_weighting_scheme calc
_refine_ls_wR_factor_gt 0.0840
_refine_ls_wR_factor_ref 0.0909
_reflns_Friedel_coverage 0.000
_reflns_number_gt 5679
_reflns_number_total 6877
_reflns_threshold_expression 'I > 2\s(I)'
_cod_data_source_file d2nj00296e2.cif
_cod_data_source_block syn11d2H2O
_cod_depositor_comments 'Adding full bibliography for 7061330--7061353.cif.'
_cod_database_code 7061339
_shelx_shelxl_version_number 2018/3
_shelx_space_group_comment
;
The symmetry employed for this shelxl refinement is uniquely defined
by the following loop, which should always be used as a source of
symmetry information in preference to the above space-group names.
They are only intended as comments.
;
_shelx_estimated_absorpt_t_max 0.856
_shelx_estimated_absorpt_t_min 0.690
_reflns_odcompleteness_completeness 99.87
_reflns_odcompleteness_iscentric 1
_reflns_odcompleteness_theta 27.01
_olex2_refinement_description
;
1. Fixed Uiso
 At 1.2 times of:
  All C(H) groups, All C(H,H) groups
2.a Secondary CH2 refined with riding coordinates:
 C31(H31A,H31B), C32(H32A,H32B), C33(H33A,H33B), C41(H41A,H41B), C42(H42A,
 H42B), C43(H43A,H43B)
2.b Aromatic/amide H refined with riding coordinates:
 C11(H11), C12(H12), C13(H13), C14(H14), C16(H16), C17(H17), C21(H21),
 C22(H22), C23(H23), C24(H24), C26(H26), C27(H27)
;

loop_
_space_group_symop_operation_xyz
'x, y, z'
'-x, -y, -z'

loop_
_atom_site_label
_atom_site_type_symbol
_atom_site_fract_x
_atom_site_fract_y
_atom_site_fract_z
_atom_site_U_iso_or_equiv
_atom_site_adp_type
_atom_site_occupancy
_atom_site_site_symmetry_order
_atom_site_calc_flag
_atom_site_refinement_flags_posn
_atom_site_refinement_flags_adp
_atom_site_refinement_flags_occupancy
_atom_site_disorder_assembly
_atom_site_disorder_group
Cu1 Cu 0.65466(3) 0.68307(2) 0.83734(2) 0.01939(8) Uani 1 1 d . . . . .
Cu2 Cu 0.34764(3) 0.71265(2) 0.84563(2) 0.01925(8) Uani 1 1 d . . . . .
O1 O 0.78523(18) 0.78607(15) 0.86974(15) 0.0254(4) Uani 1 1 d . . . . .
O2 O 0.22247(17) 0.59238(15) 0.88974(14) 0.0239(4) Uani 1 1 d . . . . .
O3 O 0.50729(17) 0.59519(14) 0.82965(15) 0.0233(4) Uani 1 1 d . . . . .
O4 O 0.49552(17) 0.80191(14) 0.83982(15) 0.0241(4) Uani 1 1 d . . . . .
O5 O 0.1086(3) 0.24377(19) 0.9177(2) 0.0385(5) Uani 1 1 d . . . . .
H5A H 0.103(3) 0.309(3) 0.900(3) 0.034(9) Uiso 1 1 d . . . . .
H5B H 0.130(4) 0.233(3) 0.978(3) 0.046(11) Uiso 1 1 d . . . . .
O6 O -0.1028(3) 0.1398(2) 0.8586(2) 0.0399(5) Uani 1 1 d . . . . .
H6A H -0.086(4) 0.076(3) 0.852(3) 0.039(10) Uiso 1 1 d . . . . .
H6B H -0.036(4) 0.164(3) 0.861(3) 0.057(13) Uiso 1 1 d . . . . .
O11 O 0.94280(19) 0.89990(15) 0.80414(17) 0.0309(4) Uani 1 1 d . . . . .
O22 O 0.08035(18) 0.48474(15) 0.83740(16) 0.0273(4) Uani 1 1 d . . . . .
N1 N 0.7504(2) 0.74698(17) 0.66285(17) 0.0195(4) Uani 1 1 d . . . . .
N2 N 0.2554(2) 0.70164(17) 0.68123(16) 0.0202(4) Uani 1 1 d . . . . .
N3 N 0.7842(2) 0.54024(19) 0.8793(2) 0.0232(4) Uani 1 1 d . . . . .
H3A H 0.773(3) 0.524(2) 0.950(3) 0.026(8) Uiso 1 1 d . . . . .
H3B H 0.864(3) 0.553(3) 0.859(3) 0.032(8) Uiso 1 1 d . . . . .
N4 N 0.2077(2) 0.8373(2) 0.9008(2) 0.0268(5) Uani 1 1 d . . . . .
H4A H 0.198(3) 0.821(2) 0.972(3) 0.026(8) Uiso 1 1 d . . . . .
H4B H 0.138(3) 0.832(3) 0.875(3) 0.036(9) Uiso 1 1 d . . . . .
C10 C 0.7265(2) 0.7292(2) 0.5578(2) 0.0205(5) Uani 1 1 d . . . . .
C11 C 0.6309(3) 0.6556(2) 0.5458(2) 0.0276(6) Uani 1 1 d . . . . .
H11 H 0.585821 0.619390 0.608755 0.033 Uiso 1 1 calc R . . . .
C12 C 0.6041(3) 0.6375(3) 0.4422(2) 0.0350(7) Uani 1 1 d . . . . .
H12 H 0.540323 0.589344 0.434916 0.042 Uiso 1 1 calc R . . . .
C13 C 0.6725(3) 0.6913(2) 0.3461(2) 0.0325(6) Uani 1 1 d . . . . .
H13 H 0.653413 0.678215 0.275919 0.039 Uiso 1 1 calc R . . . .
C14 C 0.7658(3) 0.7619(2) 0.3548(2) 0.0311(6) Uani 1 1 d . . . . .
H14 H 0.810787 0.796220 0.290847 0.037 Uiso 1 1 calc R . . . .
C15 C 0.7949(3) 0.7836(2) 0.4614(2) 0.0243(5) Uani 1 1 d . . . . .
C16 C 0.8891(3) 0.8573(2) 0.4769(2) 0.0329(6) Uani 1 1 d . . . . .
H16 H 0.935864 0.894488 0.415421 0.040 Uiso 1 1 calc R . . . .
C17 C 0.9115(3) 0.8741(2) 0.5813(2) 0.0314(6) Uani 1 1 d . . . . .
H17 H 0.973853 0.922107 0.592198 0.038 Uiso 1 1 calc R . . . .
C18 C 0.8385(2) 0.8173(2) 0.6733(2) 0.0214(5) Uani 1 1 d . . . . .
C19 C 0.8582(2) 0.8365(2) 0.7913(2) 0.0225(5) Uani 1 1 d . . . . .
C20 C 0.2757(2) 0.7566(2) 0.5752(2) 0.0219(5) Uani 1 1 d . . . . .
C21 C 0.3536(3) 0.8496(2) 0.5558(2) 0.0317(6) Uani 1 1 d . . . . .
H21 H 0.391720 0.872252 0.614606 0.038 Uiso 1 1 calc R . . . .
C22 C 0.3734(3) 0.9066(3) 0.4511(2) 0.0381(7) Uani 1 1 d . . . . .
H22 H 0.424458 0.968331 0.439062 0.046 Uiso 1 1 calc R . . . .
C23 C 0.3174(3) 0.8731(3) 0.3608(2) 0.0360(7) Uani 1 1 d . . . . .
H23 H 0.332195 0.912646 0.289741 0.043 Uiso 1 1 calc R . . . .
C24 C 0.2421(3) 0.7837(2) 0.3767(2) 0.0325(6) Uani 1 1 d . . . . .
H24 H 0.205552 0.762476 0.316410 0.039 Uiso 1 1 calc R . . . .
C25 C 0.2186(3) 0.7224(2) 0.4842(2) 0.0260(5) Uani 1 1 d . . . . .
C26 C 0.1381(3) 0.6311(2) 0.5081(2) 0.0320(6) Uani 1 1 d . . . . .
H26 H 0.099441 0.606150 0.450821 0.038 Uiso 1 1 calc R . . . .
C27 C 0.1165(3) 0.5794(2) 0.6141(2) 0.0285(6) Uani 1 1 d . . . . .
H27 H 0.062328 0.519993 0.630354 0.034 Uiso 1 1 calc R . . . .
C28 C 0.1779(2) 0.6177(2) 0.6989(2) 0.0205(5) Uani 1 1 d . . . . .
C29 C 0.1570(2) 0.5600(2) 0.8182(2) 0.0200(5) Uani 1 1 d . . . . .
C31 C 0.7662(3) 0.4318(2) 0.8330(3) 0.0298(6) Uani 1 1 d . . . . .
H31A H 0.835643 0.367935 0.856852 0.036 Uiso 1 1 calc R . . . .
H31B H 0.776285 0.445311 0.752242 0.036 Uiso 1 1 calc R . . . .
C32 C 0.6281(3) 0.3968(2) 0.8714(2) 0.0256(5) Uani 1 1 d . . . . .
H32A H 0.628194 0.316213 0.856942 0.031 Uiso 1 1 calc R . . . .
H32B H 0.611880 0.398711 0.951343 0.031 Uiso 1 1 calc R . . . .
C33 C 0.5133(3) 0.4751(2) 0.8156(2) 0.0241(5) Uani 1 1 d . . . . .
H33A H 0.524085 0.466985 0.736605 0.029 Uiso 1 1 calc R . . . .
H33B H 0.428520 0.448683 0.846240 0.029 Uiso 1 1 calc R . . . .
C41 C 0.2328(3) 0.9609(2) 0.8762(3) 0.0438(8) Uani 1 1 d . . . . .
H41A H 0.161366 1.011233 0.914580 0.053 Uiso 1 1 calc R . . . .
H41B H 0.230923 0.985272 0.796777 0.053 Uiso 1 1 calc R . . . .
C42 C 0.3688(3) 0.9765(2) 0.9124(3) 0.0383(7) Uani 1 1 d . . . . .
H42A H 0.372055 1.059980 0.912031 0.046 Uiso 1 1 calc R . . . .
H42B H 0.376681 0.939027 0.988178 0.046 Uiso 1 1 calc R . . . .
C43 C 0.4880(3) 0.9245(2) 0.8380(2) 0.0280(6) Uani 1 1 d . . . . .
H43A H 0.480284 0.961733 0.762115 0.034 Uiso 1 1 calc R . . . .
H43B H 0.570902 0.941791 0.862199 0.034 Uiso 1 1 calc R . . . .

loop_
_atom_site_aniso_label
_atom_site_aniso_U_11
_atom_site_aniso_U_22
_atom_site_aniso_U_33
_atom_site_aniso_U_23
_atom_site_aniso_U_13
_atom_site_aniso_U_12
Cu1 0.01711(15) 0.02175(15) 0.02139(15) -0.00512(11) -0.00337(12) -0.00587(11)
Cu2 0.01722(15) 0.02018(14) 0.02136(15) -0.00132(11) -0.00377(11) -0.00535(11)
O1 0.0243(9) 0.0293(9) 0.0266(9) -0.0070(7) -0.0065(8) -0.0104(7)
O2 0.0217(9) 0.0273(9) 0.0239(9) 0.0024(7) -0.0039(7) -0.0103(7)
O3 0.0173(8) 0.0201(8) 0.0348(10) -0.0061(7) -0.0057(7) -0.0047(7)
O4 0.0192(8) 0.0191(8) 0.0358(10) -0.0060(7) -0.0007(7) -0.0069(7)
O5 0.0601(15) 0.0242(11) 0.0349(12) -0.0018(9) -0.0203(11) -0.0086(10)
O6 0.0380(13) 0.0305(12) 0.0541(14) -0.0145(11) -0.0170(11) 0.0034(10)
O11 0.0273(10) 0.0250(9) 0.0450(12) -0.0044(8) -0.0145(9) -0.0101(8)
O22 0.0241(9) 0.0249(9) 0.0343(10) -0.0007(8) -0.0011(8) -0.0115(7)
N1 0.0174(9) 0.0196(9) 0.0226(10) -0.0035(8) -0.0027(8) -0.0044(8)
N2 0.0189(10) 0.0219(10) 0.0206(10) -0.0021(8) -0.0042(8) -0.0046(8)
N3 0.0187(11) 0.0264(11) 0.0246(12) -0.0002(9) -0.0021(9) -0.0059(8)
N4 0.0199(11) 0.0282(11) 0.0337(13) -0.0057(10) -0.0082(10) -0.0023(9)
C10 0.0201(11) 0.0183(11) 0.0226(12) -0.0030(9) -0.0007(9) -0.0014(9)
C11 0.0311(14) 0.0313(13) 0.0232(13) -0.0025(11) -0.0018(11) -0.0138(11)
C12 0.0432(17) 0.0404(15) 0.0272(14) -0.0065(12) -0.0081(13) -0.0180(13)
C13 0.0465(17) 0.0314(14) 0.0210(13) -0.0067(11) -0.0054(12) -0.0049(12)
C14 0.0424(16) 0.0276(13) 0.0209(13) -0.0001(10) 0.0035(12) -0.0042(12)
C15 0.0256(13) 0.0206(11) 0.0252(13) -0.0012(10) 0.0004(10) -0.0017(10)
C16 0.0355(15) 0.0321(14) 0.0313(14) 0.0037(12) 0.0042(12) -0.0161(12)
C17 0.0296(14) 0.0271(13) 0.0394(16) 0.0004(12) -0.0013(12) -0.0152(11)
C18 0.0184(11) 0.0181(11) 0.0276(13) -0.0019(9) -0.0040(10) -0.0018(9)
C19 0.0176(11) 0.0166(10) 0.0345(14) -0.0046(10) -0.0086(10) -0.0009(9)
C20 0.0215(12) 0.0247(12) 0.0203(11) -0.0044(9) -0.0027(10) -0.0038(9)
C21 0.0366(15) 0.0363(15) 0.0257(13) -0.0012(11) -0.0062(12) -0.0155(12)
C22 0.0473(18) 0.0390(16) 0.0315(15) 0.0022(13) -0.0054(14) -0.0214(14)
C23 0.0452(18) 0.0400(16) 0.0221(13) 0.0029(12) -0.0027(12) -0.0099(13)
C24 0.0413(16) 0.0354(14) 0.0224(13) -0.0049(11) -0.0075(12) -0.0064(12)
C25 0.0290(13) 0.0267(12) 0.0241(12) -0.0057(10) -0.0055(11) -0.0049(10)
C26 0.0396(16) 0.0310(14) 0.0302(14) -0.0085(11) -0.0119(13) -0.0100(12)
C27 0.0290(14) 0.0261(12) 0.0347(15) -0.0078(11) -0.0085(12) -0.0100(11)
C28 0.0170(11) 0.0192(11) 0.0260(12) -0.0047(9) -0.0027(10) -0.0021(9)
C29 0.0130(10) 0.0201(11) 0.0263(12) -0.0026(9) -0.0009(9) -0.0011(8)
C31 0.0239(13) 0.0226(12) 0.0427(16) -0.0075(11) 0.0004(12) -0.0023(10)
C32 0.0267(13) 0.0204(11) 0.0303(13) -0.0015(10) -0.0043(11) -0.0051(10)
C33 0.0261(13) 0.0229(12) 0.0262(13) -0.0066(10) -0.0069(10) -0.0056(10)
C41 0.0285(15) 0.0250(14) 0.079(2) -0.0051(15) -0.0196(16) 0.0018(12)
C42 0.0288(15) 0.0237(13) 0.067(2) -0.0184(14) -0.0113(15) -0.0016(11)
C43 0.0296(14) 0.0201(11) 0.0366(15) -0.0007(11) -0.0093(12) -0.0085(10)

loop_
_atom_type_symbol
_atom_type_description
_atom_type_scat_dispersion_real
_atom_type_scat_dispersion_imag
_atom_type_scat_source
C C 0.0033 0.0016 'International Tables Vol C Tables 4.2.6.8 and 6.1.1.4'
H H 0.0000 0.0000 'International Tables Vol C Tables 4.2.6.8 and 6.1.1.4'
Cu Cu 0.3201 1.2651 'International Tables Vol C Tables 4.2.6.8 and 6.1.1.4'
N N 0.0061 0.0033 'International Tables Vol C Tables 4.2.6.8 and 6.1.1.4'
O O 0.0106 0.0060 'International Tables Vol C Tables 4.2.6.8 and 6.1.1.4'

loop_
_geom_angle_atom_site_label_1
_geom_angle_atom_site_label_2
_geom_angle_atom_site_label_3
_geom_angle
_geom_angle_site_symmetry_1
_geom_angle_site_symmetry_3
_geom_angle_publ_flag
O1 Cu1 Cu2 133.39(5) . . ?
O1 Cu1 N1 76.46(7) . . ?
O3 Cu1 Cu2 38.43(5) . . ?
O3 Cu1 O1 169.16(8) . . ?
O3 Cu1 N1 112.28(7) . . ?
O3 Cu1 N3 93.99(8) . . ?
O4 Cu1 Cu2 37.95(5) . . ?
O4 Cu1 O1 96.74(7) . . ?
O4 Cu1 O3 76.17(7) . . ?
O4 Cu1 N1 97.51(7) . . ?
O4 Cu1 N3 161.27(9) . . ?
N1 Cu1 Cu2 111.81(5) . . ?
N3 Cu1 Cu2 129.28(7) . . ?
N3 Cu1 O1 90.43(8) . . ?
N3 Cu1 N1 100.99(9) . . ?
O2 Cu2 Cu1 129.57(5) . . ?
O2 Cu2 N2 76.60(7) . . ?
O3 Cu2 Cu1 38.32(5) . . ?
O3 Cu2 O2 93.86(7) . . ?
O3 Cu2 N2 99.24(7) . . ?
O3 Cu2 N4 163.74(9) . . ?
O4 Cu2 Cu1 38.20(5) . . ?
O4 Cu2 O2 162.82(7) . . ?
O4 Cu2 O3 76.32(7) . . ?
O4 Cu2 N2 118.50(7) . . ?
O4 Cu2 N4 95.25(9) . . ?
N2 Cu2 Cu1 116.86(5) . . ?
N4 Cu2 Cu1 130.85(7) . . ?
N4 Cu2 O2 90.61(9) . . ?
N4 Cu2 N2 97.01(9) . . ?
C19 O1 Cu1 120.97(16) . . ?
C29 O2 Cu2 121.05(15) . . ?
Cu1 O3 Cu2 103.25(8) . . ?
C33 O3 Cu1 128.76(15) . . ?
C33 O3 Cu2 127.98(15) . . ?
Cu2 O4 Cu1 103.85(8) . . ?
C43 O4 Cu1 128.65(15) . . ?
C43 O4 Cu2 127.50(15) . . ?
C10 N1 Cu1 132.01(15) . . ?
C18 N1 Cu1 109.24(16) . . ?
C18 N1 C10 118.7(2) . . ?
C20 N2 Cu2 132.58(16) . . ?
C28 N2 Cu2 108.56(15) . . ?
C28 N2 C20 118.6(2) . . ?
C31 N3 Cu1 115.98(16) . . ?
C41 N4 Cu2 118.1(2) . . ?
N1 C10 C11 119.0(2) . . ?
N1 C10 C15 121.6(2) . . ?
C11 C10 C15 119.4(2) . . ?
C12 C11 C10 120.2(3) . . ?
C11 C12 C13 120.4(3) . . ?
C14 C13 C12 120.8(3) . . ?
C13 C14 C15 120.2(3) . . ?
C10 C15 C14 119.0(2) . . ?
C16 C15 C10 117.7(2) . . ?
C16 C15 C14 123.3(2) . . ?
C17 C16 C15 120.0(2) . . ?
C16 C17 C18 118.9(2) . . ?
N1 C18 C17 123.2(2) . . ?
N1 C18 C19 116.4(2) . . ?
C17 C18 C19 120.4(2) . . ?
O1 C19 C18 116.9(2) . . ?
O11 C19 O1 125.1(2) . . ?
O11 C19 C18 118.0(2) . . ?
N2 C20 C21 119.3(2) . . ?
N2 C20 C25 121.4(2) . . ?
C21 C20 C25 119.3(2) . . ?
C22 C21 C20 120.1(3) . . ?
C21 C22 C23 120.8(3) . . ?
C24 C23 C22 120.5(3) . . ?
C23 C24 C25 120.6(2) . . ?
C24 C25 C20 118.6(2) . . ?
C26 C25 C20 117.3(2) . . ?
C26 C25 C24 124.0(2) . . ?
C27 C26 C25 120.5(2) . . ?
C26 C27 C28 118.5(2) . . ?
N2 C28 C27 123.6(2) . . ?
N2 C28 C29 116.8(2) . . ?
C27 C28 C29 119.6(2) . . ?
O2 C29 C28 116.7(2) . . ?
O22 C29 O2 125.4(2) . . ?
O22 C29 C28 117.9(2) . . ?
N3 C31 C32 111.0(2) . . ?
C33 C32 C31 114.0(2) . . ?
O3 C33 C32 112.85(19) . . ?
N4 C41 C42 111.6(2) . . ?
C43 C42 C41 113.1(3) . . ?
O4 C43 C42 112.4(2) . . ?

loop_
_geom_bond_atom_site_label_1
_geom_bond_atom_site_label_2
_geom_bond_distance
_geom_bond_site_symmetry_2
_geom_bond_publ_flag
Cu1 Cu2 3.0433(4) . ?
Cu1 O1 2.0041(17) . ?
Cu1 O3 1.9387(16) . ?
Cu1 O4 1.9384(17) . ?
Cu1 N1 2.310(2) . ?
Cu1 N3 1.981(2) . ?
Cu2 O2 2.0012(17) . ?
Cu2 O3 1.9432(17) . ?
Cu2 O4 1.9275(16) . ?
Cu2 N2 2.3170(19) . ?
Cu2 N4 1.980(2) . ?
O1 C19 1.273(3) . ?
O2 C29 1.271(3) . ?
O3 C33 1.412(3) . ?
O4 C43 1.404(3) . ?
O11 C19 1.240(3) . ?
O22 C29 1.233(3) . ?
N1 C10 1.371(3) . ?
N1 C18 1.317(3) . ?
N2 C20 1.368(3) . ?
N2 C28 1.318(3) . ?
N3 C31 1.482(3) . ?
N4 C41 1.475(4) . ?
C10 C11 1.409(3) . ?
C10 C15 1.417(3) . ?
C11 C12 1.364(4) . ?
C12 C13 1.412(4) . ?
C13 C14 1.356(4) . ?
C14 C15 1.420(4) . ?
C15 C16 1.411(4) . ?
C16 C17 1.355(4) . ?
C17 C18 1.414(4) . ?
C18 C19 1.519(4) . ?
C20 C21 1.407(4) . ?
C20 C25 1.425(3) . ?
C21 C22 1.363(4) . ?
C22 C23 1.408(4) . ?
C23 C24 1.355(4) . ?
C24 C25 1.416(4) . ?
C25 C26 1.410(4) . ?
C26 C27 1.355(4) . ?
C27 C28 1.408(3) . ?
C28 C29 1.521(3) . ?
C31 C32 1.515(4) . ?
C32 C33 1.512(3) . ?
C41 C42 1.523(4) . ?
C42 C43 1.516(4) . ?

loop_
_geom_hbond_atom_site_label_D
_geom_hbond_atom_site_label_H
_geom_hbond_atom_site_label_A
_geom_hbond_distance_DH
_geom_hbond_distance_HA
_geom_hbond_distance_DA
_geom_hbond_angle_DHA
_geom_hbond_site_symmetry_A
_geom_hbond_publ_flag
O5 H5A O22 0.75(3) 2.06(3) 2.806(3) 175(3) . yes
O5 H5B O1 0.77(4) 2.09(4) 2.858(3) 171(4) 2_667 yes
O6 H6A O11 0.74(4) 2.16(4) 2.890(3) 169(4) 1_445 yes
O6 H6B O5 0.77(4) 2.06(4) 2.797(3) 160(4) . yes
N3 H3A O2 0.85(3) 2.21(3) 3.013(3) 156(3) 2_667 yes
N3 H3B O22 0.84(3) 2.20(3) 2.949(3) 148(3) 1_655 yes
N4 H4A O6 0.86(3) 2.24(3) 3.031(4) 152(3) 2_567 yes
N4 H4B O11 0.81(3) 2.22(3) 2.973(3) 156(3) 1_455 yes
